data_1516970
loop_
_publ_author_name
'Li, Lijun'
'Su, Cunxiang'
'Liu, Xiaoqin'
'Tian, Hua'
'Shi, Yian'

_publ_section_title
;
 Catalytic Asymmetric Intermolecular Bromoesterification of
 Unfunctionalized Olefins.
;
_journal_issue 14
_journal_name_full 'Organic letters'
_journal_page_first 3728
_journal_paper_doi 10.1021/ol501542r
_journal_volume 16
_journal_year 2014
_chemical_absolute_configuration ad
_chemical_formula_moiety 'C22 H19 Br O2'
_chemical_formula_sum 'C22 H19 Br O2'
_chemical_formula_weight 395.28
_chemical_name_systematic
;
 ?
;
_space_group_crystal_system monoclinic
_space_group_IT_number 4
_space_group_name_Hall 'P 2yb'
_space_group_name_H-M_alt 'P 1 21 1'
_symmetry_space_group_name_Hall 'P 2yb'
_symmetry_space_group_name_H-M 'P 1 21 1'
_atom_sites_solution_hydrogens geom
_atom_sites_solution_primary iterative
_audit_creation_date 2014-04-08
_audit_creation_method
;
Olex2 1.2
(compiled 2013.12.10 svn.r2850 for OlexSys, GUI svn.r4736)
;
_cell_angle_alpha 90
_cell_angle_beta 102.07(3)
_cell_angle_gamma 90
_cell_formula_units_Z 2
_cell_length_a 11.041(2)
_cell_length_b 6.6793(13)
_cell_length_c 12.193(2)
_cell_measurement_reflns_used 3053
_cell_measurement_temperature 173.1500
_cell_measurement_theta_max 27.4798
_cell_measurement_theta_min 1.7079
_cell_volume 879.3(3)
_computing_cell_refinement 'CrystalClear (Rigaku Inc., 2007)'
_computing_data_collection 'CrystalClear (Rigaku Inc., 2007)'
_computing_data_reduction 'CrystalClear (Rigaku Inc., 2007)'
_computing_molecular_graphics 'Olex2 (Dolomanov et al., 2009)'
_computing_publication_material 'Olex2 (Dolomanov et al., 2009)'
_computing_structure_refinement 'XL (Sheldrick, 2013)'
_computing_structure_solution
;
'XS (Sheldrick, 2013)'
;
_diffrn_ambient_temperature 173.1500
_diffrn_detector_area_resol_mean 28.5714
_diffrn_measured_fraction_theta_full 0.997
_diffrn_measured_fraction_theta_max 0.996
_diffrn_measurement_device
;
Saturn724+ (2x2 bin mode)
;
_diffrn_measurement_device_details
;
AFC10: Fixed Chi 2 circle
;
_diffrn_measurement_device_type 'Saturn724+ CCD'
_diffrn_measurement_method '\w scans at fixed \c = 45\%'
_diffrn_orient_matrix_type d*Trek
_diffrn_orient_matrix_UB_11 -0.0422
_diffrn_orient_matrix_UB_12 -0.0321
_diffrn_orient_matrix_UB_13 0.0760
_diffrn_orient_matrix_UB_21 0.0338
_diffrn_orient_matrix_UB_22 0.1267
_diffrn_orient_matrix_UB_23 0.0723
_diffrn_orient_matrix_UB_31 -0.0786
_diffrn_orient_matrix_UB_32 0.0272
_diffrn_orient_matrix_UB_33 -0.0108
_diffrn_radiation_detector CCD
_diffrn_radiation_monochromator 'Graphite Monochromator'
_diffrn_radiation_type MoK\a
_diffrn_radiation_wavelength 0.71073
_diffrn_reflns_av_R_equivalents 0.0631
_diffrn_reflns_av_unetI/netI 0.0594
_diffrn_reflns_Laue_measured_fraction_full 0.997
_diffrn_reflns_Laue_measured_fraction_max 0.996
_diffrn_reflns_limit_h_max 13
_diffrn_reflns_limit_h_min -14
_diffrn_reflns_limit_k_max 8
_diffrn_reflns_limit_k_min -8
_diffrn_reflns_limit_l_max 15
_diffrn_reflns_limit_l_min -15
_diffrn_reflns_number 10230
_diffrn_reflns_point_group_measured_fraction_full 0.996
_diffrn_reflns_point_group_measured_fraction_max 0.993
_diffrn_reflns_theta_full 26.000
_diffrn_reflns_theta_max 27.540
_diffrn_reflns_theta_min 3.417
_diffrn_source 'Sealed Tube'
_diffrn_source_current 30.0000
_diffrn_source_power 1.5000
_diffrn_source_voltage 50.0000
_exptl_absorpt_coefficient_mu 2.350
_exptl_absorpt_correction_T_max 1.0000
_exptl_absorpt_correction_T_min 0.3390
_exptl_absorpt_correction_type multi-scan
_exptl_absorpt_process_details 'CrystalClear (Rigaku Inc., 2007)'
_exptl_crystal_colour Colorless
_exptl_crystal_density_diffrn 1.493
_exptl_crystal_description block
_exptl_crystal_F_000 404
_exptl_crystal_size_max 0.24
_exptl_crystal_size_mid 0.13
_exptl_crystal_size_min 0.13
_refine_diff_density_max 0.615
_refine_diff_density_min -0.504
_refine_diff_density_rms 0.076
_refine_ls_abs_structure_details
;
 Flack x determined using 1449 quotients [(I+)-(I-)]/[(I+)+(I-)]
 (Parsons and Flack (2004), Acta Cryst. A60, s61).
;
_refine_ls_abs_structure_Flack 0.046(11)
_refine_ls_extinction_method none
_refine_ls_goodness_of_fit_ref 1.096
_refine_ls_hydrogen_treatment constr
_refine_ls_matrix_type full
_refine_ls_number_parameters 226
_refine_ls_number_reflns 4021
_refine_ls_number_restraints 42
_refine_ls_restrained_S_all 1.121
_refine_ls_R_factor_all 0.0537
_refine_ls_R_factor_gt 0.0494
_refine_ls_shift/su_max 0.000
_refine_ls_shift/su_mean 0.000
_refine_ls_structure_factor_coef Fsqd
_refine_ls_weighting_details 'w=1/[\s^2^(Fo^2^)+(0.0536P)^2^+0.2142P] where P=(Fo^2^+2Fc^2^)/3'
_refine_ls_weighting_scheme calc
_refine_ls_wR_factor_gt 0.1163
_refine_ls_wR_factor_ref 0.1200
_reflns_Friedel_coverage 0.835
_reflns_Friedel_fraction_full 0.994
_reflns_Friedel_fraction_max 0.989
_reflns_number_gt 3743
_reflns_number_total 4021
_reflns_threshold_expression 'I > 2\s(I)'
_cod_data_source_file ol501542r_si_003.cif
_cod_data_source_block sa3313
_cod_depositor_comments 'Adding full bibliography for 1516968--1516972.cif.'
_cod_database_code 1516970
_shelxl_version_number 2013-4
_shelx_space_group_comment
;
The symmetry employed for this shelxl refinement is uniquely defined
by the following loop, which should always be used as a source of
symmetry information in preference to the above space-group names.
They are only intended as comments.
;
_diffrn_number_total 2198
_olex2_refinement_description
;
1. Fixed Uiso
 At 1.2 times of:
  All C(H) groups, All C(H,H) groups
2. Restrained distances
 C9-C10 = C9-C8 = C7-C6 = C8-C7 = C11-C10
 1.39 with sigma of 0.01
3. Uiso/Uaniso restraints and constraints
Uanis(C9) \\sim Ueq, Uanis(C8) \\sim Ueq, Uanis(C7) \\sim Ueq, Uanis(C10) \\sim
Ueq, Uanis(C6) \\sim Ueq, Uanis(C11) \\sim Ueq: with sigma of 0.01 and sigma
for terminal atoms of 0.02
4.a Ternary CH refined with riding coordinates:
 C1(H1), C2(H2)
4.b Secondary CH2 refined with riding coordinates:
 C3(H3A,H3B), C4(H4A,H4B), C5(H5A,H5B)
4.c Aromatic/amide H refined with riding coordinates:
 C7(H7), C8(H8), C9(H9), C10(H10), C14(H14), C15(H15), C16(H16), C18(H18),
 C19(H19), C20(H20), C21(H21)
;

loop_
_space_group_symop_operation_xyz
'x, y, z'
'-x, y+1/2, -z'

loop_
_atom_site_label
_atom_site_type_symbol
_atom_site_fract_x
_atom_site_fract_y
_atom_site_fract_z
_atom_site_U_iso_or_equiv
_atom_site_adp_type
_atom_site_occupancy
_atom_site_site_symmetry_order
_atom_site_calc_flag
_atom_site_refinement_flags_posn
_atom_site_refinement_flags_adp
Br1 Br 0.20348(5) -0.08174(10) 0.79359(5) 0.0487(2) Uani 1 1 d . .
O1 O 0.4970(3) 0.2714(5) 0.7489(3) 0.0287(7) Uani 1 1 d . .
O2 O 0.5265(3) 0.3737(6) 0.9275(3) 0.0377(10) Uani 1 1 d . .
C1 C 0.3698(4) 0.2121(7) 0.7524(4) 0.0275(10) Uani 1 1 d . .
H1 H 0.3436 0.2907 0.8112 0.033 Uiso 1 1 calc R .
C2 C 0.3733(5) -0.0067(8) 0.7869(5) 0.0340(11) Uani 1 1 d . .
H2 H 0.4228 -0.0149 0.8635 0.041 Uiso 1 1 calc R .
C3 C 0.4265(5) -0.1568(8) 0.7171(6) 0.0427(14) Uani 1 1 d . .
H3A H 0.5150 -0.1337 0.7288 0.051 Uiso 1 1 calc R .
H3B H 0.4149 -0.2895 0.7455 0.051 Uiso 1 1 calc R .
C4 C 0.3744(6) -0.1568(10) 0.5922(6) 0.0476(15) Uani 1 1 d . .
H4A H 0.4090 -0.2694 0.5590 0.057 Uiso 1 1 calc R .
H4B H 0.2855 -0.1764 0.5795 0.057 Uiso 1 1 calc R .
C5 C 0.3998(6) 0.0321(11) 0.5331(5) 0.0502(16) Uani 1 1 d . .
H5A H 0.4824 0.0793 0.5663 0.060 Uiso 1 1 calc R .
H5B H 0.3977 0.0017 0.4549 0.060 Uiso 1 1 calc R .
C6 C 0.3088(5) 0.1950(9) 0.5395(4) 0.0409(13) Uani 1 1 d D U
C7 C 0.2339(8) 0.2635(11) 0.4413(6) 0.068(2) Uani 1 1 d D U
H7 H 0.2473 0.2191 0.3725 0.082 Uiso 1 1 calc R .
C8 C 0.1392(8) 0.3976(14) 0.4446(7) 0.090(3) Uani 1 1 d D U
H8 H 0.0895 0.4417 0.3778 0.108 Uiso 1 1 calc R .
C9 C 0.1174(7) 0.4667(10) 0.5448(8) 0.080(3) Uani 1 1 d D U
H9 H 0.0522 0.5542 0.5462 0.096 Uiso 1 1 calc R .
C10 C 0.1947(5) 0.4038(11) 0.6445(6) 0.0546(16) Uani 1 1 d D U
H10 H 0.1821 0.4524 0.7128 0.066 Uiso 1 1 calc R .
C11 C 0.2898(5) 0.2697(7) 0.6427(5) 0.0336(11) Uani 1 1 d D U
C12 C 0.5635(5) 0.3569(7) 0.8428(4) 0.0271(10) Uani 1 1 d . .
C13 C 0.6871(4) 0.4246(10) 0.8260(3) 0.0253(8) Uani 1 1 d . .
C14 C 0.7500(5) 0.3080(8) 0.7639(4) 0.0319(11) Uani 1 1 d . .
H14 H 0.7132 0.1927 0.7292 0.038 Uiso 1 1 calc R .
C15 C 0.8697(5) 0.3619(8) 0.7524(5) 0.0359(12) Uani 1 1 d . .
H15 H 0.9127 0.2810 0.7115 0.043 Uiso 1 1 calc R .
C16 C 0.9224(5) 0.5318(9) 0.8010(5) 0.0345(12) Uani 1 1 d . .
H16 H 1.0024 0.5646 0.7941 0.041 Uiso 1 1 calc R .
C17 C 0.8593(4) 0.6598(8) 0.8614(4) 0.0278(10) Uani 1 1 d . .
C18 C 0.9111(5) 0.8441(8) 0.9063(5) 0.0328(11) Uani 1 1 d . .
H18 H 0.9902 0.8794 0.8979 0.039 Uiso 1 1 calc R .
C19 C 0.8481(5) 0.9691(7) 0.9607(4) 0.0340(11) Uani 1 1 d . .
H19 H 0.8827 1.0910 0.9876 0.041 Uiso 1 1 calc R .
C20 C 0.7297(4) 0.9153(11) 0.9768(4) 0.0327(9) Uani 1 1 d . .
H20 H 0.6866 1.0015 1.0148 0.039 Uiso 1 1 calc R .
C21 C 0.6780(4) 0.7377(7) 0.9371(4) 0.0266(10) Uani 1 1 d . .
H21 H 0.6003 0.7036 0.9496 0.032 Uiso 1 1 calc R .
C22 C 0.7390(4) 0.6046(7) 0.8776(4) 0.0241(9) Uani 1 1 d . .

loop_
_atom_site_aniso_label
_atom_site_aniso_U_11
_atom_site_aniso_U_22
_atom_site_aniso_U_33
_atom_site_aniso_U_23
_atom_site_aniso_U_13
_atom_site_aniso_U_12
Br1 0.0427(3) 0.0560(3) 0.0530(4) -0.0046(3) 0.0230(3) -0.0206(3)
O1 0.0236(16) 0.0366(19) 0.0266(17) -0.0059(14) 0.0070(14) -0.0086(14)
O2 0.0376(19) 0.050(3) 0.0284(18) -0.0078(16) 0.0129(15) -0.0166(17)
C1 0.022(2) 0.030(2) 0.032(2) -0.007(2) 0.0100(19) -0.0054(19)
C2 0.025(2) 0.041(3) 0.035(3) 0.006(2) 0.005(2) -0.009(2)
C3 0.032(3) 0.034(3) 0.061(4) 0.001(3) 0.007(3) -0.002(2)
C4 0.041(3) 0.049(3) 0.058(4) -0.018(3) 0.022(3) -0.004(3)
C5 0.050(4) 0.072(4) 0.033(3) -0.020(3) 0.020(3) -0.022(3)
C6 0.044(3) 0.046(3) 0.029(3) 0.005(2) 0.001(2) -0.021(3)
C7 0.080(5) 0.061(4) 0.050(4) 0.016(3) -0.015(4) -0.033(4)
C8 0.088(6) 0.065(5) 0.090(5) 0.034(5) -0.045(5) -0.037(5)
C9 0.046(4) 0.034(4) 0.142(7) 0.020(4) -0.021(4) -0.004(3)
C10 0.033(3) 0.030(2) 0.094(5) 0.002(4) -0.001(3) -0.002(3)
C11 0.026(2) 0.027(2) 0.044(3) 0.003(2) 0.001(2) -0.007(2)
C12 0.029(2) 0.027(2) 0.025(2) 0.0016(16) 0.0057(19) -0.0030(18)
C13 0.0218(19) 0.030(2) 0.0244(19) 0.005(3) 0.0063(15) 0.001(2)
C14 0.030(3) 0.031(3) 0.036(3) -0.001(2) 0.009(2) 0.000(2)
C15 0.030(3) 0.038(3) 0.044(3) -0.002(2) 0.018(2) 0.003(2)
C16 0.026(3) 0.042(3) 0.038(3) 0.003(2) 0.013(2) 0.002(2)
C17 0.023(2) 0.033(2) 0.027(2) 0.0078(19) 0.0032(18) 0.0012(19)
C18 0.024(2) 0.035(2) 0.038(3) 0.002(2) 0.005(2) -0.007(2)
C19 0.035(3) 0.029(3) 0.035(2) 0.0003(19) 0.000(2) -0.005(2)
C20 0.036(2) 0.033(2) 0.029(2) -0.003(3) 0.0076(18) -0.007(3)
C21 0.024(2) 0.032(2) 0.025(2) 0.0017(19) 0.0081(18) -0.0032(19)
C22 0.021(2) 0.029(2) 0.021(2) 0.0033(17) 0.0022(17) -0.0003(18)

loop_
_atom_type_symbol
_atom_type_description
_atom_type_scat_dispersion_real
_atom_type_scat_dispersion_imag
_atom_type_scat_source
C C 0.0033 0.0016 'International Tables Vol C Tables 4.2.6.8 and 6.1.1.4'
H H 0.0000 0.0000 'International Tables Vol C Tables 4.2.6.8 and 6.1.1.4'
Br Br -0.2901 2.4595 'International Tables Vol C Tables 4.2.6.8 and 6.1.1.4'
O O 0.0106 0.0060 'International Tables Vol C Tables 4.2.6.8 and 6.1.1.4'

loop_
_geom_angle_atom_site_label_1
_geom_angle_atom_site_label_2
_geom_angle_atom_site_label_3
_geom_angle
C12 O1 C1 116.3(4)
O1 C1 H1 107.9
O1 C1 C2 107.4(4)
O1 C1 C11 107.1(4)
C2 C1 H1 107.9
C11 C1 H1 107.9
C11 C1 C2 118.2(4)
Br1 C2 H2 107.1
C1 C2 Br1 106.8(3)
C1 C2 H2 107.1
C3 C2 Br1 110.0(4)
C3 C2 C1 118.2(4)
C3 C2 H2 107.1
C2 C3 H3A 108.0
C2 C3 H3B 108.0
H3A C3 H3B 107.2
C4 C3 C2 117.2(5)
C4 C3 H3A 108.0
C4 C3 H3B 108.0
C3 C4 H4A 108.7
C3 C4 H4B 108.7
H4A C4 H4B 107.6
C5 C4 C3 114.3(5)
C5 C4 H4A 108.7
C5 C4 H4B 108.7
C4 C5 H5A 109.0
C4 C5 H5B 109.0
H5A C5 H5B 107.8
C6 C5 C4 112.9(5)
C6 C5 H5A 109.0
C6 C5 H5B 109.0
C7 C6 C5 118.8(6)
C7 C6 C11 118.9(7)
C11 C6 C5 122.1(5)
C6 C7 H7 119.8
C6 C7 C8 120.5(8)
C8 C7 H7 119.8
C7 C8 H8 119.4
C9 C8 C7 121.2(7)
C9 C8 H8 119.4
C8 C9 H9 120.5
C8 C9 C10 119.0(7)
C10 C9 H9 120.5
C9 C10 H10 119.7
C11 C10 C9 120.5(7)
C11 C10 H10 119.7
C6 C11 C1 122.6(5)
C10 C11 C1 117.5(5)
C10 C11 C6 119.9(5)
O1 C12 C13 111.2(4)
O2 C12 O1 123.3(4)
O2 C12 C13 125.5(4)
C14 C13 C12 119.2(5)
C14 C13 C22 121.4(4)
C22 C13 C12 119.4(4)
C13 C14 H14 119.8
C13 C14 C15 120.3(5)
C15 C14 H14 119.8
C14 C15 H15 120.1
C16 C15 C14 119.9(5)
C16 C15 H15 120.1
C15 C16 H16 119.2
C15 C16 C17 121.6(5)
C17 C16 H16 119.2
C16 C17 C18 121.8(5)
C16 C17 C22 119.4(5)
C18 C17 C22 118.8(5)
C17 C18 H18 119.3
C19 C18 C17 121.3(5)
C19 C18 H18 119.3
C18 C19 H19 120.0
C18 C19 C20 120.1(5)
C20 C19 H19 120.0
C19 C20 H20 119.8
C21 C20 C19 120.3(5)
C21 C20 H20 119.8
C20 C21 H21 119.2
C20 C21 C22 121.7(4)
C22 C21 H21 119.2
C13 C22 C17 117.1(4)
C21 C22 C13 124.9(4)
C21 C22 C17 117.8(4)

loop_
_geom_bond_atom_site_label_1
_geom_bond_atom_site_label_2
_geom_bond_distance
Br1 C2 1.959(5)
O1 C1 1.468(5)
O1 C12 1.352(6)
O2 C12 1.192(6)
C1 H1 0.9800
C1 C2 1.519(7)
C1 C11 1.491(7)
C2 H2 0.9800
C2 C3 1.512(8)
C3 H3A 0.9700
C3 H3B 0.9700
C3 C4 1.511(10)
C4 H4A 0.9700
C4 H4B 0.9700
C4 C5 1.508(9)
C5 H5A 0.9700
C5 H5B 0.9700
C5 C6 1.495(9)
C6 C7 1.383(8)
C6 C11 1.410(8)
C7 H7 0.9300
C7 C8 1.384(10)
C8 H8 0.9300
C8 C9 1.373(10)
C9 H9 0.9300
C9 C10 1.396(9)
C10 H10 0.9300
C10 C11 1.384(7)
C12 C13 1.492(6)
C13 C14 1.372(7)
C13 C22 1.421(8)
C14 H14 0.9300
C14 C15 1.404(7)
C15 H15 0.9300
C15 C16 1.354(8)
C16 H16 0.9300
C16 C17 1.405(7)
C17 C18 1.418(7)
C17 C22 1.432(6)
C18 H18 0.9300
C18 C19 1.347(7)
C19 H19 0.9300
C19 C20 1.409(7)
C20 H20 0.9300
C20 C21 1.361(8)
C21 H21 0.9300
C21 C22 1.405(7)

loop_
_geom_torsion_atom_site_label_1
_geom_torsion_atom_site_label_2
_geom_torsion_atom_site_label_3
_geom_torsion_atom_site_label_4
_geom_torsion
Br1 C2 C3 C4 70.4(6)
O1 C1 C2 Br1 179.1(3)
O1 C1 C2 C3 -56.4(6)
O1 C1 C11 C6 59.3(6)
O1 C1 C11 C10 -119.9(5)
O1 C12 C13 C14 -38.6(6)
O1 C12 C13 C22 143.5(4)
O2 C12 C13 C14 141.1(5)
O2 C12 C13 C22 -36.8(7)
C1 O1 C12 O2 4.7(7)
C1 O1 C12 C13 -175.6(4)
C1 C2 C3 C4 -52.5(7)
C2 C1 C11 C6 -62.1(6)
C2 C1 C11 C10 118.7(6)
C2 C3 C4 C5 65.2(7)
C3 C4 C5 C6 -83.5(7)
C4 C5 C6 C7 -116.9(6)
C4 C5 C6 C11 57.9(7)
C5 C6 C7 C8 172.7(6)
C5 C6 C11 C1 8.3(8)
C5 C6 C11 C10 -172.5(5)
C6 C7 C8 C9 0.3(12)
C7 C6 C11 C1 -176.9(5)
C7 C6 C11 C10 2.3(8)
C7 C8 C9 C10 1.7(12)
C8 C9 C10 C11 -1.7(11)
C9 C10 C11 C1 178.9(5)
C9 C10 C11 C6 -0.3(9)
C11 C1 C2 Br1 -59.7(5)
C11 C1 C2 C3 64.8(6)
C11 C6 C7 C8 -2.3(10)
C12 O1 C1 C2 -94.2(5)
C12 O1 C1 C11 137.9(4)
C12 C13 C14 C15 -176.1(5)
C12 C13 C22 C17 178.3(4)
C12 C13 C22 C21 -5.9(7)
C13 C14 C15 C16 -1.3(8)
C14 C13 C22 C17 0.4(7)
C14 C13 C22 C21 176.2(5)
C14 C15 C16 C17 -1.3(9)
C15 C16 C17 C18 -175.9(5)
C15 C16 C17 C22 3.5(8)
C16 C17 C18 C19 177.6(5)
C16 C17 C22 C13 -3.0(7)
C16 C17 C22 C21 -179.1(5)
C17 C18 C19 C20 1.8(8)
C18 C17 C22 C13 176.4(4)
C18 C17 C22 C21 0.3(7)
C18 C19 C20 C21 -0.4(8)
C19 C20 C21 C22 -1.1(8)
C20 C21 C22 C13 -174.7(5)
C20 C21 C22 C17 1.0(7)
C22 C13 C14 C15 1.7(8)
C22 C17 C18 C19 -1.8(8)
